data_7128293
loop_
_publ_author_name
'Kundu, Samrat'
'Banerjee, Ankush'
'Pal, Shyam Chand'
'Ghosh, Meghna'
'Maji, Modhu Sudan'

_publ_section_title
;
 Cascade annulative \p-extension for the rapid construction of carbazole
 based polyaromatic hydrocarbons.
;
_journal_issue 47
_journal_name_full 'Chemical communications (Cambridge, England)'
_journal_page_first 5762
_journal_page_last 5765
_journal_paper_doi 10.1039/d1cc00668a
_journal_volume 57
_journal_year 2021
_chemical_formula_sum 'C33 H19 N'
_chemical_formula_weight 429.49
_space_group_crystal_system monoclinic
_space_group_IT_number 14
_space_group_name_Hall '-P 2yn'
_space_group_name_H-M_alt 'P 1 21/n 1'
_atom_sites_solution_hydrogens mixed
_audit_block_doi 10.5517/ccdc.csd.cc27msj6
_audit_creation_method SHELXL-2014/7
_audit_update_record
;
2021-04-30 deposited with the CCDC.	2021-05-06 downloaded from the CCDC.
;
_cell_angle_alpha 90
_cell_angle_beta 96.07(2)
_cell_angle_gamma 90
_cell_formula_units_Z 4
_cell_length_a 16.09(3)
_cell_length_b 5.262(13)
_cell_length_c 23.54(5)
_cell_measurement_reflns_used 2729
_cell_measurement_temperature 298(2)
_cell_measurement_theta_max 26.06
_cell_measurement_theta_min 2.53
_cell_volume 1982(7)
_computing_cell_refinement 'Bruker SAINT'
_computing_data_collection 'Bruker APEX2'
_computing_data_reduction 'Bruker SAINT'
_computing_molecular_graphics 'Bruker SHELXTL'
_computing_publication_material 'Bruker SHELXTL'
_computing_structure_refinement 'SHELXL-2014/7 (Sheldrick, 2014)'
_computing_structure_solution 'SHELXS-97 (Sheldrick 2008)'
_diffrn_ambient_temperature 298(2)
_diffrn_measured_fraction_theta_full 0.999
_diffrn_measured_fraction_theta_max 0.984
_diffrn_measurement_device_type 'Bruker APEX-II CCD'
_diffrn_measurement_method '\f and \w scans'
_diffrn_radiation_type MoK\a
_diffrn_radiation_wavelength 0.71073
_diffrn_reflns_av_R_equivalents 0.0946
_diffrn_reflns_av_unetI/netI 0.0803
_diffrn_reflns_Laue_measured_fraction_full 0.999
_diffrn_reflns_Laue_measured_fraction_max 0.984
_diffrn_reflns_limit_h_max 20
_diffrn_reflns_limit_h_min -20
_diffrn_reflns_limit_k_max 6
_diffrn_reflns_limit_k_min -6
_diffrn_reflns_limit_l_max 19
_diffrn_reflns_limit_l_min -29
_diffrn_reflns_number 18085
_diffrn_reflns_point_group_measured_fraction_full 0.999
_diffrn_reflns_point_group_measured_fraction_max 0.984
_diffrn_reflns_theta_full 25.242
_diffrn_reflns_theta_max 26.656
_diffrn_reflns_theta_min 2.546
_diffrn_source 'fine-focus sealed tube'
_exptl_absorpt_coefficient_mu 0.083
_exptl_absorpt_correction_T_max 0.7454
_exptl_absorpt_correction_T_min 0.3973
_exptl_absorpt_correction_type empirical
_exptl_absorpt_process_details 'SADABS 2.10 (Bruker 2003)'
_exptl_crystal_colour yellow
_exptl_crystal_density_diffrn 1.439
_exptl_crystal_description needle
_exptl_crystal_F_000 896
_exptl_crystal_size_max 0.15
_exptl_crystal_size_mid 0.10
_exptl_crystal_size_min 0.08
_refine_diff_density_max 0.192
_refine_diff_density_min -0.183
_refine_diff_density_rms 0.045
_refine_ls_extinction_method none
_refine_ls_goodness_of_fit_ref 1.029
_refine_ls_hydrogen_treatment mixed
_refine_ls_matrix_type full
_refine_ls_number_parameters 319
_refine_ls_number_reflns 4124
_refine_ls_number_restraints 0
_refine_ls_restrained_S_all 1.029
_refine_ls_R_factor_all 0.1462
_refine_ls_R_factor_gt 0.0624
_refine_ls_shift/su_max 0.000
_refine_ls_shift/su_mean 0.000
_refine_ls_structure_factor_coef Fsqd
_refine_ls_weighting_details 'w=1/[\s^2^(Fo^2^)+(0.0807P)^2^+0.0538P] where P=(Fo^2^+2Fc^2^)/3'
_refine_ls_weighting_scheme calc
_refine_ls_wR_factor_gt 0.1510
_refine_ls_wR_factor_ref 0.1961
_reflns_Friedel_coverage 0.000
_reflns_number_gt 2028
_reflns_number_total 4124
_reflns_threshold_expression 'I > 2\s(I)'
_cod_data_source_file d1cc00668a2.cif
_cod_data_source_block 1
_cod_depositor_comments 'Adding full bibliography for 7128291--7128294.cif.'
_cod_original_sg_symbol_H-M 'P 21/n'
_cod_database_code 7128293
_shelx_shelxl_version_number 2014/7
_shelx_space_group_comment
;
The symmetry employed for this shelxl refinement is uniquely defined
by the following loop, which should always be used as a source of
symmetry information in preference to the above space-group names.
They are only intended as comments.
;

loop_
_space_group_symop_operation_xyz
'x, y, z'
'-x+1/2, y+1/2, -z+1/2'
'-x, -y, -z'
'x-1/2, -y-1/2, z-1/2'

loop_
_atom_site_label
_atom_site_type_symbol
_atom_site_fract_x
_atom_site_fract_y
_atom_site_fract_z
_atom_site_U_iso_or_equiv
_atom_site_adp_type
_atom_site_occupancy
_atom_site_site_symmetry_order
_atom_site_calc_flag
_atom_site_refinement_flags_posn
_atom_site_refinement_flags_adp
_atom_site_refinement_flags_occupancy
_atom_site_disorder_assembly
_atom_site_disorder_group
N1 N 0.63332(13) 0.2488(4) 0.65941(10) 0.0531(6) Uani 1 1 d . . . . .
C1 C 0.61678(17) 0.3831(5) 0.60921(12) 0.0515(7) Uani 1 1 d . . . . .
C2 C 0.65414(18) 0.3569(6) 0.55898(12) 0.0621(8) Uani 1 1 d . . . . .
H2 H 0.6909 0.2243 0.5541 0.075 Uiso 1 1 calc R U . . .
C3 C 0.6349(2) 0.5334(7) 0.51690(13) 0.0676(9) Uani 1 1 d . . . . .
H3 H 0.6581 0.5191 0.4825 0.081 Uiso 1 1 calc R U . . .
C4 C 0.5811(2) 0.7335(6) 0.52488(13) 0.0679(9) Uani 1 1 d . . . . .
H4 H 0.5709 0.8555 0.4964 0.081 Uiso 1 1 calc R U . . .
C5 C 0.54300(18) 0.7540(6) 0.57376(13) 0.0597(8) Uani 1 1 d . . . . .
H5 H 0.5068 0.8886 0.5782 0.072 Uiso 1 1 calc R U . . .
C6 C 0.55811(17) 0.5740(5) 0.61717(12) 0.0518(7) Uani 1 1 d . . . . .
C7 C 0.53733(16) 0.5496(5) 0.67503(12) 0.0479(7) Uani 1 1 d . . . . .
C8 C 0.58874(16) 0.3570(5) 0.70028(11) 0.0471(7) Uani 1 1 d . . . . .
C9 C 0.59635(16) 0.3119(5) 0.75969(12) 0.0472(7) Uani 1 1 d . . . . .
C10 C 0.64612(17) 0.1144(5) 0.78751(12) 0.0545(7) Uani 1 1 d . . . . .
H10 H 0.6691 -0.0087 0.7655 0.065 Uiso 1 1 calc R U . . .
C11 C 0.66034(18) 0.1028(6) 0.84441(13) 0.0589(8) Uani 1 1 d . . . . .
H11 H 0.6935 -0.0276 0.8610 0.071 Uiso 1 1 calc R U . . .
C12 C 0.62655(17) 0.2827(6) 0.88010(12) 0.0549(8) Uani 1 1 d . . . . .
C13 C 0.6456(2) 0.2779(7) 0.93889(14) 0.0710(9) Uani 1 1 d . . . . .
H13 H 0.6812 0.1534 0.9556 0.085 Uiso 1 1 calc R U . . .
C14 C 0.6127(2) 0.4537(8) 0.97205(15) 0.0801(10) Uani 1 1 d . . . . .
H14 H 0.6277 0.4531 1.0113 0.096 Uiso 1 1 calc R U . . .
C15 C 0.5572(2) 0.6340(7) 0.94813(14) 0.0752(10) Uani 1 1 d . . . . .
H15 H 0.5348 0.7514 0.9718 0.090 Uiso 1 1 calc R U . . .
C16 C 0.53423(18) 0.6439(6) 0.88973(13) 0.0569(8) Uani 1 1 d . . . . .
C17 C 0.57102(17) 0.4690(6) 0.85425(12) 0.0520(7) Uani 1 1 d . . . . .
C18 C 0.55483(16) 0.4822(5) 0.79356(11) 0.0463(7) Uani 1 1 d . . . . .
C19 C 0.49824(16) 0.6664(5) 0.76828(12) 0.0479(7) Uani 1 1 d . . . . .
C20 C 0.48375(16) 0.6859(5) 0.70840(12) 0.0483(7) Uani 1 1 d . . . . .
C21 C 0.41516(17) 0.8437(5) 0.68418(13) 0.0539(7) Uani 1 1 d . . . . .
C22 C 0.38089(18) 0.8127(6) 0.62757(14) 0.0639(9) Uani 1 1 d . . . . .
H22 H 0.4007 0.6824 0.6059 0.077 Uiso 1 1 calc R U . . .
C23 C 0.3190(2) 0.9683(7) 0.60294(16) 0.0761(10) Uani 1 1 d . . . . .
H23 H 0.2978 0.9458 0.5650 0.091 Uiso 1 1 calc R U . . .
C24 C 0.2886(2) 1.1588(7) 0.63529(19) 0.0825(11) Uani 1 1 d . . . . .
H24 H 0.2493 1.2726 0.6184 0.099 Uiso 1 1 calc R U . . .
C25 C 0.3160(2) 1.1809(6) 0.69167(18) 0.0759(10) Uani 1 1 d . . . . .
H25 H 0.2935 1.3069 0.7131 0.091 Uiso 1 1 calc R U . . .
C26 C 0.37718(17) 1.0192(5) 0.71830(15) 0.0597(8) Uani 1 1 d . . . . .
C27 C 0.39942(18) 1.0194(5) 0.77924(15) 0.0601(8) Uani 1 1 d . . . . .
C28 C 0.36229(19) 1.1895(6) 0.81492(18) 0.0738(10) Uani 1 1 d . . . . .
H28 H 0.3251 1.3117 0.7989 0.089 Uiso 1 1 calc R U . . .
C29 C 0.3802(2) 1.1775(7) 0.87288(18) 0.0819(11) Uani 1 1 d . . . . .
H29 H 0.3551 1.2912 0.8961 0.098 Uiso 1 1 calc R U . . .
C30 C 0.4348(2) 0.9994(7) 0.89698(15) 0.0729(10) Uani 1 1 d . . . . .
H30 H 0.4457 0.9928 0.9365 0.087 Uiso 1 1 calc R U . . .
C31 C 0.47427(18) 0.8278(6) 0.86398(13) 0.0575(8) Uani 1 1 d . . . . .
C32 C 0.45611(16) 0.8369(5) 0.80397(12) 0.0508(7) Uani 1 1 d . . . . .
C33 C 0.6951(2) 0.0480(7) 0.66618(17) 0.0612(9) Uani 1 1 d . . . . .
33BB H 0.746(2) 0.101(6) 0.6933(12) 0.082(10) Uiso 1 1 d . . . . .
33AA H 0.675(2) -0.116(7) 0.6802(13) 0.089(11) Uiso 1 1 d . . . . .
33CC H 0.714(2) 0.014(7) 0.6279(14) 0.103(12) Uiso 1 1 d . . . . .

loop_
_atom_site_aniso_label
_atom_site_aniso_U_11
_atom_site_aniso_U_22
_atom_site_aniso_U_33
_atom_site_aniso_U_23
_atom_site_aniso_U_13
_atom_site_aniso_U_12
N1 0.0457(14) 0.0470(14) 0.0662(15) -0.0045(12) 0.0049(12) 0.0069(11)
C1 0.0432(17) 0.0478(17) 0.0615(17) -0.0016(14) -0.0037(14) -0.0027(14)
C2 0.0538(19) 0.065(2) 0.0667(19) -0.0117(17) 0.0005(15) -0.0039(16)
C3 0.063(2) 0.079(2) 0.0600(19) -0.0002(18) 0.0007(16) -0.0093(19)
C4 0.062(2) 0.071(2) 0.068(2) 0.0124(18) -0.0054(17) -0.0073(19)
C5 0.0514(19) 0.0526(19) 0.072(2) 0.0078(16) -0.0063(16) -0.0009(15)
C6 0.0416(16) 0.0469(17) 0.0651(18) -0.0017(15) -0.0022(13) -0.0050(14)
C7 0.0404(16) 0.0382(15) 0.0638(17) -0.0023(14) -0.0006(13) -0.0008(13)
C8 0.0407(16) 0.0383(15) 0.0619(17) -0.0017(13) 0.0033(13) -0.0014(13)
C9 0.0343(15) 0.0401(16) 0.0673(18) -0.0017(14) 0.0058(13) -0.0020(12)
C10 0.0480(18) 0.0473(17) 0.0676(19) 0.0051(15) 0.0039(14) 0.0058(14)
C11 0.0492(18) 0.0533(19) 0.073(2) 0.0125(16) 0.0030(15) 0.0018(15)
C12 0.0446(18) 0.0550(19) 0.0657(19) 0.0039(16) 0.0082(14) -0.0113(15)
C13 0.065(2) 0.080(3) 0.067(2) 0.0072(19) 0.0046(17) -0.0067(19)
C14 0.080(3) 0.094(3) 0.065(2) 0.000(2) 0.0053(19) -0.014(2)
C15 0.082(3) 0.075(2) 0.070(2) -0.0119(19) 0.0200(19) -0.012(2)
C16 0.0485(18) 0.0532(18) 0.071(2) -0.0053(16) 0.0128(15) -0.0130(15)
C17 0.0442(17) 0.0512(18) 0.0621(18) -0.0016(15) 0.0128(14) -0.0134(14)
C18 0.0358(15) 0.0388(15) 0.0646(17) -0.0008(13) 0.0072(13) -0.0057(12)
C19 0.0350(15) 0.0347(14) 0.0743(19) -0.0041(14) 0.0073(14) -0.0039(12)
C20 0.0382(16) 0.0350(15) 0.0707(19) -0.0013(13) 0.0013(14) 0.0008(12)
C21 0.0386(16) 0.0379(16) 0.085(2) 0.0031(15) 0.0028(15) -0.0001(13)
C22 0.0421(18) 0.0528(19) 0.095(2) 0.0070(17) -0.0005(17) 0.0040(15)
C23 0.049(2) 0.070(2) 0.106(3) 0.017(2) -0.0035(18) 0.0004(19)
C24 0.052(2) 0.063(2) 0.132(3) 0.021(2) 0.005(2) 0.0174(18)
C25 0.056(2) 0.049(2) 0.125(3) 0.005(2) 0.016(2) 0.0114(16)
C26 0.0381(17) 0.0376(16) 0.104(2) 0.0055(17) 0.0091(16) 0.0018(13)
C27 0.0424(18) 0.0398(16) 0.100(2) -0.0061(17) 0.0178(16) -0.0032(14)
C28 0.052(2) 0.049(2) 0.123(3) -0.016(2) 0.023(2) 0.0022(16)
C29 0.062(2) 0.070(2) 0.117(3) -0.029(2) 0.029(2) -0.002(2)
C30 0.061(2) 0.067(2) 0.093(2) -0.022(2) 0.0233(19) -0.0100(18)
C31 0.0499(18) 0.0495(18) 0.076(2) -0.0133(16) 0.0208(15) -0.0143(15)
C32 0.0370(16) 0.0381(16) 0.079(2) -0.0070(14) 0.0127(14) -0.0058(13)
C33 0.054(2) 0.050(2) 0.079(2) -0.0035(18) 0.0049(19) 0.0146(17)

loop_
_atom_type_symbol
_atom_type_description
_atom_type_scat_dispersion_real
_atom_type_scat_dispersion_imag
_atom_type_scat_source
C C 0.0033 0.0016 'International Tables Vol C Tables 4.2.6.8 and 6.1.1.4'
H H 0.0000 0.0000 'International Tables Vol C Tables 4.2.6.8 and 6.1.1.4'
N N 0.0061 0.0033 'International Tables Vol C Tables 4.2.6.8 and 6.1.1.4'

loop_
_geom_angle_atom_site_label_1
_geom_angle_atom_site_label_2
_geom_angle_atom_site_label_3
_geom_angle
_geom_angle_site_symmetry_1
_geom_angle_site_symmetry_3
_geom_angle_publ_flag
C1 N1 C8 108.5(3) . . ?
C1 N1 C33 122.5(3) . . ?
C8 N1 C33 128.7(3) . . ?
N1 C1 C2 128.1(3) . . ?
N1 C1 C6 108.9(3) . . ?
C2 C1 C6 122.8(3) . . ?
C3 C2 C1 117.6(3) . . ?
C3 C2 H2 121.2 . . ?
C1 C2 H2 121.2 . . ?
C2 C3 C4 120.9(3) . . ?
C2 C3 H3 119.6 . . ?
C4 C3 H3 119.6 . . ?
C5 C4 C3 121.1(3) . . ?
C5 C4 H4 119.4 . . ?
C3 C4 H4 119.4 . . ?
C4 C5 C6 120.3(3) . . ?
C4 C5 H5 119.8 . . ?
C6 C5 H5 119.8 . . ?
C5 C6 C1 117.1(3) . . ?
C5 C6 C7 135.4(3) . . ?
C1 C6 C7 106.8(3) . . ?
C8 C7 C20 119.8(3) . . ?
C8 C7 C6 106.2(2) . . ?
C20 C7 C6 133.8(3) . . ?
N1 C8 C7 109.3(3) . . ?
N1 C8 C9 128.6(3) . . ?
C7 C8 C9 121.8(3) . . ?
C8 C9 C18 117.1(3) . . ?
C8 C9 C10 124.2(3) . . ?
C18 C9 C10 118.6(3) . . ?
C11 C10 C9 121.4(3) . . ?
C11 C10 H10 119.3 . . ?
C9 C10 H10 119.3 . . ?
C10 C11 C12 122.0(3) . . ?
C10 C11 H11 119.0 . . ?
C12 C11 H11 119.0 . . ?
C13 C12 C11 121.6(3) . . ?
C13 C12 C17 120.2(3) . . ?
C11 C12 C17 118.2(3) . . ?
C14 C13 C12 120.3(4) . . ?
C14 C13 H13 119.8 . . ?
C12 C13 H13 119.8 . . ?
C13 C14 C15 120.6(4) . . ?
C13 C14 H14 119.7 . . ?
C15 C14 H14 119.7 . . ?
C14 C15 C16 121.6(3) . . ?
C14 C15 H15 119.2 . . ?
C16 C15 H15 119.2 . . ?
C15 C16 C17 118.4(3) . . ?
C15 C16 C31 122.3(3) . . ?
C17 C16 C31 119.2(3) . . ?
C16 C17 C12 118.7(3) . . ?
C16 C17 C18 121.1(3) . . ?
C12 C17 C18 120.2(3) . . ?
C9 C18 C19 121.2(3) . . ?
C9 C18 C17 119.1(3) . . ?
C19 C18 C17 119.7(3) . . ?
C20 C19 C18 120.1(2) . . ?
C20 C19 C32 119.9(3) . . ?
C18 C19 C32 120.0(3) . . ?
C19 C20 C7 118.1(3) . . ?
C19 C20 C21 118.3(3) . . ?
C7 C20 C21 123.6(3) . . ?
C22 C21 C26 118.0(3) . . ?
C22 C21 C20 121.1(3) . . ?
C26 C21 C20 120.7(3) . . ?
C23 C22 C21 122.0(3) . . ?
C23 C22 H22 119.0 . . ?
C21 C22 H22 119.0 . . ?
C22 C23 C24 119.0(4) . . ?
C22 C23 H23 120.5 . . ?
C24 C23 H23 120.5 . . ?
C25 C24 C23 120.3(3) . . ?
C25 C24 H24 119.9 . . ?
C23 C24 H24 119.9 . . ?
C24 C25 C26 121.8(3) . . ?
C24 C25 H25 119.1 . . ?
C26 C25 H25 119.1 . . ?
C25 C26 C21 118.1(3) . . ?
C25 C26 C27 122.3(3) . . ?
C21 C26 C27 119.5(3) . . ?
C28 C27 C32 119.1(4) . . ?
C28 C27 C26 121.3(3) . . ?
C32 C27 C26 119.6(3) . . ?
C29 C28 C27 120.7(4) . . ?
C29 C28 H28 119.7 . . ?
C27 C28 H28 119.7 . . ?
C28 C29 C30 120.3(3) . . ?
C28 C29 H29 119.8 . . ?
C30 C29 H29 119.8 . . ?
C29 C30 C31 121.8(4) . . ?
C29 C30 H30 119.1 . . ?
C31 C30 H30 119.1 . . ?
C30 C31 C32 118.6(3) . . ?
C30 C31 C16 121.5(3) . . ?
C32 C31 C16 119.8(3) . . ?
C27 C32 C31 119.6(3) . . ?
C27 C32 C19 120.4(3) . . ?
C31 C32 C19 120.0(3) . . ?
N1 C33 33BB 111.3(18) . . ?
N1 C33 33AA 115.3(19) . . ?
33BB C33 33AA 107(3) . . ?
N1 C33 33CC 108(2) . . ?
33BB C33 33CC 108(3) . . ?
33AA C33 33CC 107(3) . . ?

loop_
_geom_bond_atom_site_label_1
_geom_bond_atom_site_label_2
_geom_bond_distance
_geom_bond_site_symmetry_2
_geom_bond_publ_flag
N1 C1 1.378(4) . ?
N1 C8 1.382(4) . ?
N1 C33 1.448(4) . ?
C1 C2 1.389(5) . ?
C1 C6 1.405(4) . ?
C2 C3 1.369(5) . ?
C2 H2 0.9300 . ?
C3 C4 1.388(5) . ?
C3 H3 0.9300 . ?
C4 C5 1.364(5) . ?
C4 H4 0.9300 . ?
C5 C6 1.396(4) . ?
C5 H5 0.9300 . ?
C6 C7 1.442(5) . ?
C7 C8 1.400(4) . ?
C7 C20 1.420(4) . ?
C8 C9 1.411(5) . ?
C9 C18 1.413(4) . ?
C9 C10 1.428(4) . ?
C10 C11 1.336(5) . ?
C10 H10 0.9300 . ?
C11 C12 1.412(4) . ?
C11 H11 0.9300 . ?
C12 C13 1.386(5) . ?
C12 C17 1.420(4) . ?
C13 C14 1.353(5) . ?
C13 H13 0.9300 . ?
C14 C15 1.382(5) . ?
C14 H14 0.9300 . ?
C15 C16 1.386(5) . ?
C15 H15 0.9300 . ?
C16 C17 1.414(4) . ?
C16 C31 1.453(5) . ?
C17 C18 1.426(5) . ?
C18 C19 1.417(4) . ?
C19 C20 1.408(5) . ?
C19 C32 1.446(4) . ?
C20 C21 1.449(4) . ?
C21 C22 1.397(5) . ?
C21 C26 1.406(4) . ?
C22 C23 1.369(4) . ?
C22 H22 0.9300 . ?
C23 C24 1.379(5) . ?
C23 H23 0.9300 . ?
C24 C25 1.358(5) . ?
C24 H24 0.9300 . ?
C25 C26 1.398(5) . ?
C25 H25 0.9300 . ?
C26 C27 1.441(5) . ?
C27 C28 1.404(4) . ?
C27 C32 1.407(4) . ?
C28 C29 1.365(6) . ?
C28 H28 0.9300 . ?
C29 C30 1.366(5) . ?
C29 H29 0.9300 . ?
C30 C31 1.388(4) . ?
C30 H30 0.9300 . ?
C31 C32 1.413(5) . ?
C33 33BB 1.02(3) . ?
C33 33AA 0.99(3) . ?
C33 33CC 1.00(3) . ?
